data_2010327
loop_
_publ_author_name
'Cellai, Luciano'
'Cerrini, Silvio'
'Lamba, Doriano'
'Burla, Maria Cristina'
'Brufani, Mario'
'Fedeli, Walter'
'Keller-Schierlein, Walter'

_publ_section_title
;
 30-Dechloro-30-methoxy-25-<i>O</i>-methyl-<i>N</i>-methylnaphthomycin
 A
;
_journal_issue 12
_journal_name_full 'Acta Crystallographica Section C'
_journal_page_first 2060
_journal_page_last 2064
_journal_paper_doi 10.1107/S0108270194008140
_journal_volume 50
_journal_year 1994
_chemical_formula_analytical ' C43 H53 N O10 , C H3 O H , H2 O '
_chemical_formula_moiety ' C43 H53 N O10 , C H3 O H , H2 O '
_chemical_formula_sum 'C44 H59 N O12'
_chemical_formula_weight 793.95
_chemical_name_systematic
;
 30-dechloro-30-methoxy-25-O-methyl-N-methylnaphthomycin A
;
_space_group_IT_number 19
_symmetry_cell_setting orthorhombic
_symmetry_space_group_name_Hall 'P 2ac 2ab'
_symmetry_space_group_name_H-M 'P 21 21 21'
_cell_angle_alpha 90.00
_cell_angle_beta 90.00
_cell_angle_gamma 90.00
_cell_formula_units_Z 4
_cell_length_a 12.925(3)
_cell_length_b 14.160(4)
_cell_length_c 23.970(6)
_cell_measurement_reflns_used 20
_cell_measurement_temperature 298
_cell_measurement_theta_max 30
_cell_measurement_theta_min 25
_cell_volume 4386.9(19)
_computing_cell_refinement 'Siemens R3m/V software'
_computing_data_collection 'Siemens R3m/V software'
_computing_data_reduction 'SHELXTL-PLUS (Sheldrick, 1990)'
_computing_molecular_graphics 'SHELXTL PLUS  (Sheldrick, 1990)'
_computing_publication_material 'PARST (Nardelli, 1983) and PARSTCIF (Nardelli, 1993)'
_computing_structure_refinement 'SHELXTL-PLUS  (Sheldrick, 1990)'
_computing_structure_solution 'SIR92 (Burla et al. 1992)'
_diffrn_ambient_temperature 298
_diffrn_measurement_device 'Four-circle diffractometer'
_diffrn_measurement_method 'Profile integration \w-scan mode'
_diffrn_radiation_monochromator 'Equatorial mounted graphite crystal'
_diffrn_radiation_source 'Sealed tube'
_diffrn_radiation_type 'Mo K\a'
_diffrn_radiation_wavelength 0.71069
_diffrn_reflns_limit_h_max 16
_diffrn_reflns_limit_h_min 0
_diffrn_reflns_limit_k_max 18
_diffrn_reflns_limit_k_min 0
_diffrn_reflns_limit_l_max 30
_diffrn_reflns_limit_l_min 0
_diffrn_reflns_number 5291
_diffrn_reflns_theta_max 30
_diffrn_reflns_theta_min 1.25
_diffrn_standards_decay_% 'approx. 5'
_diffrn_standards_interval_count 97
_diffrn_standards_number 3
_exptl_absorpt_coefficient_mu 0.0812
_exptl_absorpt_correction_type none
_exptl_crystal_colour orange
_exptl_crystal_density_diffrn 1.202
_exptl_crystal_description prismatic
_exptl_crystal_F_000 1704
_exptl_crystal_size_max 0.5
_exptl_crystal_size_mid 0.3
_exptl_crystal_size_min 0.2
_refine_diff_density_max 0.37
_refine_diff_density_min -0.33
_refine_ls_extinction_method none
_refine_ls_goodness_of_fit_obs 1.63
_refine_ls_hydrogen_treatment 'H atoms treated using a  riding model with fixed, isotropic U's'
_refine_ls_matrix_type Full-matrix
_refine_ls_number_parameters 514
_refine_ls_number_reflns 3002
_refine_ls_R_factor_all 0.1771
_refine_ls_R_factor_obs 0.0931
_refine_ls_shift/esd_max 0.347
_refine_ls_shift/esd_mean 0.044
_refine_ls_structure_factor_coef F
_refine_ls_weighting_details 'w = 1/[\s^2^(F) + 0.00006F^2^]'
_refine_ls_weighting_scheme calc
_refine_ls_wR_factor_all 0.0875
_refine_ls_wR_factor_obs 0.0828
_reflns_number_observed 3002
_reflns_number_total 5291
_reflns_observed_criterion F~o~>2.0\s(F~o~)
_cod_data_source_file na1096.cif
_cod_data_source_block Y
_cod_depositor_comments
;
The following automatic conversions were performed:
'_symmetry_cell_setting' value 'Orthorhombic' changed to 'orthorhombic'
according to '/home/saulius/struct/CIF-dictionaries/cif_core.dic'
dictionary named 'cif_core.dic' version 2.4.1 from 2010-06-29.

Automatic conversion script
Id: cif_fix_enum 1527 2010-12-29 10:47:43Z saulius 

The following automatic conversions were performed:

'_symmetry_cell_setting' value 'Orthorhombic' changed to
'orthorhombic' according to
/home/saulius/struct/CIF-dictionaries/cif_core.dic dictionary named
'cif_core.dic' version 2.4.1 from 2010-06-29.

Automatic conversion script
Id: cif_fix_values 1715 2011-07-08 13:25:40Z adriana 

The following automatic conversions were performed:

'_refine_ls_weighting_scheme' value 'w = 1/[\s^2^(F) + 0.00006F^2^]'
was changed to 'calc'. New tag '_refine_ls_weighting_details' was
created. The value of the new tag was set to 'w = 1/[\s^2^(F) +
0.00006F^2^]'.

Automatic conversion script
Id: cif_fix_values 3143 2015-03-26 13:38:13Z robertas 
;
_cod_original_cell_volume 4387(2)
_cod_original_sg_symbol_H-M ' P 21 21 21'
_cod_original_formula_sum ' C44 H59 N O12  '
_cod_database_code 2010327

loop_
_symmetry_equiv_pos_as_xyz
x,y,z
1/2+x,1/2-y,-z
-x,1/2+y,1/2-z
1/2-x,-y,1/2+z

loop_
_atom_site_aniso_label
_atom_site_aniso_U_11
_atom_site_aniso_U_22
_atom_site_aniso_U_33
_atom_site_aniso_U_12
_atom_site_aniso_U_13
_atom_site_aniso_U_23
C1 0.035(5) 0.090(8) 0.061(6) -0.002(6) 0.009(5) 0.011(6)
C2 0.055(6) 0.079(7) 0.047(5) -0.032(5) -0.003(5) 0.010(6)
C3 0.036(5) 0.083(7) 0.062(6) -0.009(6) 0.010(5) -0.007(5)
C4 0.045(6) 0.069(7) 0.078(6) -0.003(6) -0.008(6) 0.005(5)
C5 0.049(6) 0.061(7) 0.083(7) 0.003(6) 0.007(5) 0.018(5)
C6 0.048(6) 0.068(7) 0.063(6) 0.005(5) -0.009(5) 0.012(5)
C7 0.065(7) 0.073(7) 0.059(6) 0.009(5) 0.004(5) 0.013(6)
C8 0.054(6) 0.073(7) 0.076(7) 0.023(6) -0.001(5) 0.015(6)
C9 0.068(7) 0.075(7) 0.069(6) 0.034(6) -0.014(6) 0.010(6)
C10 0.050(5) 0.086(7) 0.056(6) 0.017(5) 0.010(5) 0.018(6)
C11 0.027(5) 0.111(9) 0.062(6) 0.022(7) 0.000(4) 0.017(6)
C12 0.043(6) 0.104(9) 0.053(6) 0.022(6) -0.013(5) 0.014(6)
C13 0.058(6) 0.120(10) 0.047(6) 0.016(7) -0.012(5) 0.002(7)
C14 0.084(7) 0.109(9) 0.061(6) 0.015(6) -0.022(6) -0.023(7)
C15 0.067(6) 0.099(8) 0.048(5) 0.003(6) -0.002(5) 0.003(7)
C16 0.045(5) 0.065(6) 0.049(5) -0.005(5) 0.006(4) -0.012(5)
C17 0.041(5) 0.065(6) 0.040(4) -0.002(5) -0.002(4) -0.011(5)
C18 0.045(5) 0.061(6) 0.053(5) -0.004(5) -0.005(4) 0.001(5)
C19 0.045(5) 0.060(6) 0.036(4) -0.002(4) -0.005(4) 0.001(5)
C20 0.035(4) 0.048(5) 0.042(4) 0.011(4) -0.007(4) -0.002(4)
C21 0.045(5) 0.064(6) 0.041(5) -0.005(4) 0.007(4) -0.002(5)
C22 0.041(5) 0.057(6) 0.045(5) -0.000(4) -0.000(4) -0.008(5)
C23 0.043(5) 0.060(6) 0.049(5) -0.011(5) -0.003(4) -0.006(5)
C24 0.037(5) 0.055(6) 0.051(5) -0.005(5) 0.001(4) -0.003(5)
C25 0.047(5) 0.074(7) 0.056(6) -0.001(5) 0.002(5) -0.012(6)
C26 0.080(7) 0.081(7) 0.051(6) 0.003(6) 0.004(6) 0.001(7)
C27 0.077(7) 0.094(8) 0.038(5) -0.005(6) 0.009(5) -0.009(7)
C27A 0.048(5) 0.082(7) 0.041(5) -0.009(5) -0.003(4) -0.010(6)
C28 0.031(5) 0.078(7) 0.055(6) -0.019(5) 0.008(4) -0.011(5)
C29 0.033(4) 0.070(7) 0.049(5) -0.003(5) 0.006(4) -0.008(5)
C30 0.035(4) 0.073(7) 0.052(5) -0.005(5) -0.008(4) -0.005(5)
C31 0.042(5) 0.063(6) 0.038(5) -0.011(5) -0.003(4) -0.007(5)
C31A 0.043(5) 0.065(6) 0.033(4) 0.001(4) -0.002(4) -0.017(5)
C32 0.049(6) 0.107(8) 0.065(6) -0.009(6) 0.002(5) -0.004(6)
C33 0.071(7) 0.087(8) 0.117(9) 0.027(7) -0.015(6) -0.002(7)
C34 0.135(11) 0.109(9) 0.075(8) 0.026(7) 0.000(7) -0.010(9)
C35 0.086(7) 0.084(8) 0.056(6) 0.000(5) 0.001(5) 0.012(7)
C36 0.076(7) 0.060(7) 0.094(7) 0.003(6) 0.000(6) -0.012(6)
C37 0.061(6) 0.077(7) 0.055(5) -0.021(5) 0.005(5) -0.015(5)
C38 0.150(11) 0.121(10) 0.058(6) 0.020(7) 0.014(7) 0.004(10)
C39 0.061(7) 0.114(9) 0.107(9) -0.012(8) 0.011(6) 0.010(7)
C40 0.093(8) 0.123(11) 0.108(9) -0.004(8) -0.020(8) 0.004(9)
C41 0.062(6) 0.091(7) 0.054(5) 0.004(5) 0.011(5) 0.012(6)
N1 0.028(4) 0.086(6) 0.072(5) -0.017(5) 0.007(4) -0.004(5)
O1 0.049(4) 0.092(5) 0.125(6) -0.030(5) 0.008(4) 0.010(4)
O2 0.035(4) 0.130(6) 0.087(5) 0.024(5) 0.010(3) -0.003(4)
O3 0.097(6) 0.101(6) 0.074(5) 0.045(5) 0.011(4) 0.007(5)
O4 0.099(5) 0.083(5) 0.071(4) -0.031(4) 0.003(4) -0.021(4)
O5 0.049(3) 0.060(4) 0.060(3) -0.006(3) -0.014(3) -0.012(3)
O6 0.065(4) 0.086(5) 0.068(4) -0.031(4) 0.007(3) -0.025(4)
O7 0.075(5) 0.059(4) 0.088(5) -0.005(4) -0.020(4) -0.015(4)
O8 0.069(4) 0.123(6) 0.055(4) -0.013(4) 0.021(4) 0.000(4)
O9 0.075(4) 0.089(5) 0.038(3) -0.002(3) 0.003(3) 0.022(4)
O10 0.052(4) 0.083(5) 0.054(4) 0.015(4) 0.001(3) 0.013(4)
C1Me 0.118(11) 0.068(8) 0.202(14) -0.004(10) 0.009(11) 0.008(8)
O1Me 0.084(5) 0.107(6) 0.133(6) 0.005(6) -0.021(5) 0.016(5)
O1W 0.162(10) 0.144(9) 0.262(12) 0.092(9) 0.058(9) 0.014(8)

loop_
_atom_site_label
_atom_site_fract_x
_atom_site_fract_y
_atom_site_fract_z
_atom_site_U_iso_or_equiv
_atom_site_thermal_displace_type
_atom_site_calc_flag
_atom_site_calc_attached_atom
_atom_site_type_symbol
C1 -0.1560(7) 0.4107(9) 0.4443(4) 0.062(4) aniso . . C
C2 -0.0357(7) 0.4101(7) 0.4482(4) 0.061(3) aniso . . C
C3 0.0178(7) 0.4674(7) 0.4140(4) 0.061(3) aniso . . C
C4 -0.0223(7) 0.5295(7) 0.3716(4) 0.064(4) aniso . . C
C5 0.0354(7) 0.5798(7) 0.3369(4) 0.064(4) aniso . . C
C6 0.1453(7) 0.5829(7) 0.3332(4) 0.060(4) aniso . . C
C7 0.1991(8) 0.6372(7) 0.2989(4) 0.066(4) aniso . . C
C8 0.3126(7) 0.6387(7) 0.2912(4) 0.068(4) aniso . . C
C9 0.3431(7) 0.6229(7) 0.2302(4) 0.071(4) aniso . . C
C10 0.2977(7) 0.5324(7) 0.2083(3) 0.064(4) aniso . . C
C11 0.3043(6) 0.5191(9) 0.1453(4) 0.067(4) aniso . . C
C12 0.2922(7) 0.4245(9) 0.1202(4) 0.067(4) aniso . . C
C13 0.2511(8) 0.3550(9) 0.1493(4) 0.075(5) aniso . . C
C14 0.2322(8) 0.2558(8) 0.1321(4) 0.085(4) aniso . . C
C15 0.2937(8) 0.1861(8) 0.1688(3) 0.071(4) aniso . . C
C16 0.2583(6) 0.1904(6) 0.2286(3) 0.053(3) aniso . . C
C17 0.3098(6) 0.2180(6) 0.2716(3) 0.049(3) aniso . . C
C18 0.2726(6) 0.2255(6) 0.3306(3) 0.053(3) aniso . . C
C19 0.3357(6) 0.1657(6) 0.3704(3) 0.047(3) aniso . . C
C20 0.3258(5) 0.0618(5) 0.3587(3) 0.042(3) aniso . . C
C21 0.2199(6) 0.0269(6) 0.3679(3) 0.050(3) aniso . . C
C22 0.1565(6) -0.0188(6) 0.3337(3) 0.048(3) aniso . . C
C23 0.0549(6) -0.0541(6) 0.3535(3) 0.051(3) aniso . . C
C24 0.0123(6) -0.0198(6) 0.4088(3) 0.048(3) aniso . . C
C25 0.0215(7) -0.0780(8) 0.4545(4) 0.059(3) aniso . . C
C26 -0.0231(8) -0.0553(8) 0.5055(4) 0.070(4) aniso . . C
C27 -0.0843(8) 0.0271(7) 0.5087(3) 0.070(4) aniso . . C
C27a -0.0957(7) 0.0865(7) 0.4631(3) 0.057(3) aniso . . C
C28 -0.1585(6) 0.1744(7) 0.4687(4) 0.055(3) aniso . . C
C29 -0.1531(6) 0.2440(7) 0.4234(3) 0.050(3) aniso . . C
C30 -0.1035(6) 0.2252(7) 0.3756(4) 0.053(3) aniso . . C
C31 -0.0568(6) 0.1303(6) 0.3655(3) 0.048(3) aniso . . C
C31a -0.0438(6) 0.0637(6) 0.4131(3) 0.047(3) aniso . . C
C32 0.0148(7) 0.3498(7) 0.4911(4) 0.074(4) aniso . . C
C33 0.3582(8) 0.7316(7) 0.3140(4) 0.092(5) aniso . . C
C34 0.3261(10) 0.4136(8) 0.0600(4) 0.106(6) aniso . . C
C35 0.2706(8) 0.3296(7) 0.3486(4) 0.075(4) aniso . . C
C36 0.3993(8) 0.0003(6) 0.3937(4) 0.077(4) aniso . . C
C37 0.1824(7) -0.0457(7) 0.2746(3) 0.064(3) aniso . . C
C38 -0.0057(10) -0.1181(8) 0.5566(4) 0.110(6) aniso . . C
C39 -0.3189(7) 0.3302(8) 0.4313(5) 0.094(5) aniso . . C
C40 0.0406(9) -0.2401(9) 0.4414(5) 0.108(5) aniso . . C
C41 -0.0080(7) 0.3055(7) 0.3042(3) 0.069(4) aniso . . C
N1 -0.2034(5) 0.3305(6) 0.4336(3) 0.062(3) aniso . . N
O1 -0.2039(5) 0.4854(5) 0.4513(3) 0.089(3) aniso . . O
O2 0.4527(5) 0.6248(5) 0.2237(3) 0.084(3) aniso . . O
O3 0.3216(6) 0.5893(5) 0.1166(3) 0.091(3) aniso . . O
O4 0.2852(6) 0.0919(5) 0.1493(3) 0.084(3) aniso . . O
O5 0.4422(4) 0.1965(4) 0.3700(2) 0.056(2) aniso . . O
O6 0.0065(5) -0.1130(5) 0.3278(2) 0.073(3) aniso . . O
O7 0.0852(5) -0.1542(5) 0.4509(3) 0.074(3) aniso . . O
O8 -0.2082(5) 0.1882(5) 0.5104(3) 0.083(3) aniso . . O
O9 -0.0310(5) 0.1062(5) 0.3185(2) 0.067(2) aniso . . O
O10 -0.1041(4) 0.2881(4) 0.3331(2) 0.063(2) aniso . . O
C1Me 0.5483(11) 0.4075(9) 0.2963(7) 0.129(6) aniso . . C
O1Me 0.5509(6) 0.5040(6) 0.2982(3) 0.108(3) aniso . . O
O1W -0.2014(9) 0.6672(7) 0.5002(5) 0.189(6) aniso . . O
H3 0.0914(7) 0.4679(7) 0.4192(4) 0.0800000 iso . C3 H
H4 -0.0960(7) 0.5338(7) 0.3676(4) 0.0800000 iso . C4 H
H5 -0.0004(7) 0.6219(7) 0.3121(4) 0.0800000 iso . C5 H
H6 0.1840(7) 0.5407(7) 0.3566(4) 0.0800000 iso . C6 H
H7 0.1590(8) 0.6795(7) 0.2764(4) 0.0800000 iso . C7 H
H8 0.3413(7) 0.5873(7) 0.3122(4) 0.0800000 iso . C8 H
H9 0.3144(7) 0.6737(7) 0.2087(4) 0.0800000 iso . C9 H
H10A 0.2262(7) 0.5285(7) 0.2190(3) 0.0800000 iso . C10 H
H10B 0.3336(7) 0.4813(7) 0.2262(3) 0.0800000 iso . C10 H
H13 0.2299(8) 0.3704(9) 0.1866(4) 0.0800000 iso . C13 H
H14A 0.2519(8) 0.2481(8) 0.0938(4) 0.0800000 iso . C14 H
H14B 0.1600(8) 0.2411(8) 0.1355(4) 0.0800000 iso . C14 H
H15 0.3650(8) 0.2052(8) 0.1677(3) 0.0800000 iso . C15 H
H16 0.1884(6) 0.1704(6) 0.2353(3) 0.0800000 iso . C16 H
H17 0.3806(6) 0.2355(6) 0.2652(3) 0.0800000 iso . C17 H
H18 0.2028(6) 0.2023(6) 0.3310(3) 0.0800000 iso . C18 H
H19 0.3092(6) 0.1768(6) 0.4072(3) 0.0800000 iso . C19 H
H20 0.3411(5) 0.0520(5) 0.3199(3) 0.0800000 iso . C20 H
H21 0.1914(6) 0.0407(6) 0.4040(3) 0.0800000 iso . C21 H
H27 -0.1183(8) 0.0428(7) 0.5431(3) 0.0800000 iso . C27 H
H32A 0.0885(7) 0.3562(7) 0.4885(4) 0.0800000 iso . C32 H
H32B -0.0077(7) 0.3687(7) 0.5276(4) 0.0800000 iso . C32 H
H32C -0.0043(7) 0.2851(7) 0.4848(4) 0.0800000 iso . C32 H
H33A 0.3391(8) 0.7376(7) 0.3526(4) 0.0800000 iso . C33 H
H33B 0.4322(8) 0.7310(7) 0.3109(4) 0.0800000 iso . C33 H
H33C 0.3308(8) 0.7841(7) 0.2934(4) 0.0800000 iso . C33 H
H34A 0.3161(10) 0.3498(8) 0.0475(4) 0.0800000 iso . C34 H
H34B 0.2855(10) 0.4556(8) 0.0374(4) 0.0800000 iso . C34 H
H34C 0.3979(10) 0.4301(8) 0.0567(4) 0.0800000 iso . C34 H
H35A 0.2302(8) 0.3655(7) 0.3225(4) 0.0800000 iso . C35 H
H35B 0.2405(8) 0.3346(7) 0.3851(4) 0.0800000 iso . C35 H
H35C 0.3400(8) 0.3538(7) 0.3494(4) 0.0800000 iso . C35 H
H36A 0.3887(8) -0.0648(6) 0.3842(4) 0.0800000 iso . C36 H
H36B 0.4695(8) 0.0178(6) 0.3855(4) 0.0800000 iso . C36 H
H36C 0.3862(8) 0.0092(6) 0.4328(4) 0.0800000 iso . C36 H
H37A 0.2492(7) -0.0210(7) 0.2650(3) 0.0800000 iso . C37 H
H37B 0.1826(7) -0.1131(7) 0.2703(3) 0.0800000 iso . C37 H
H37C 0.1310(7) -0.0187(7) 0.2505(3) 0.0800000 iso . C37 H
H38A 0.0371(10) -0.1702(8) 0.5455(4) 0.0800000 iso . C38 H
H38B 0.0285(10) -0.0829(8) 0.5854(4) 0.0800000 iso . C38 H
H38C -0.0706(10) -0.1415(8) 0.5704(4) 0.0800000 iso . C38 H
H39A -0.3448(7) 0.3924(8) 0.4390(5) 0.0800000 iso . C39 H
H39B -0.3418(7) 0.3104(8) 0.3950(5) 0.0800000 iso . C39 H
H39C -0.3444(7) 0.2870(8) 0.4589(5) 0.0800000 iso . C39 H
H40A 0.0942(9) -0.2870(9) 0.4397(5) 0.0800000 iso . C40 H
H40B -0.0062(9) -0.2551(9) 0.4712(5) 0.0800000 iso . C40 H
H40C 0.0037(9) -0.2391(9) 0.4067(5) 0.0800000 iso . C40 H
H41A -0.0195(7) 0.3508(7) 0.2750(3) 0.0800000 iso . C41 H
H41B 0.0432(7) 0.3295(7) 0.3295(3) 0.0800000 iso . C41 H
H41C 0.0160(7) 0.2473(7) 0.2882(3) 0.0800000 iso . C41 H

loop_
_atom_type_symbol
_atom_type_description
_atom_type_scat_dispersion_real
_atom_type_scat_dispersion_imag
_atom_type_scat_source
'C ' 'Carbon      ' 0.0033 0.0016 'Int. Tab. C, 4.2.6.8, 6.1.1.4'
'N ' 'Nitrogen    ' 0.0061 0.0033 'Int. Tab. C, 4.2.6.8, 6.1.1.4'
'O ' 'Oxygen      ' 0.0106 0.0060 'Int. Tab. C, 4.2.6.8, 6.1.1.4'
'H ' 'Hydrogen    ' 0.0000 0.0000 'Int. Tab. C, 4.2.6.8, 6.1.1.4'

loop_
_geom_angle_atom_site_label_1
_geom_angle_atom_site_label_2
_geom_angle_atom_site_label_3
_geom_angle
_geom_angle_publ_flag
N1 C1 O1 122.1(9) no
C2 C1 O1 119.8(8) no
C2 C1 N1 118.1(8) no
C1 C2 C32 118.8(8) no
C1 C2 C3 118.2(8) no
C3 C2 C32 122.9(8) no
C2 C3 H3 116.0(10) no
C2 C3 C4 127.9(8) no
C4 C3 H3 116.0(10) no
C3 C4 H4 118.0(10) no
C3 C4 C5 124.7(9) no
C5 C4 H4 118.0(10) no
C4 C5 H5 117.0(10) no
C4 C5 C6 128.0(9) no
C6 C5 H5 115.0(10) no
C5 C6 H6 118.0(10) no
C5 C6 C7 125.5(9) no
C7 C6 H6 117.0(10) no
C6 C7 H7 115.0(10) no
C6 C7 C8 127.5(9) no
C8 C7 H7 117.0(10) no
C7 C8 H8 108.0(10) no
C7 C8 C33 110.3(8) no
C7 C8 C9 111.9(8) no
C33 C8 H8 108.0(10) no
C9 C8 H8 107.0(10) no
C9 C8 C33 111.4(8) no
C8 C9 H9 108.0(10) no
C8 C9 O2 111.0(7) no
C8 C9 C10 111.0(8) no
O2 C9 H9 108.0(10) no
C10 C9 H9 107.0(10) no
C10 C9 O2 111.4(8) no
C9 C10 H10B 107.2(9) no
C9 C10 H10A 109.0(10) no
C9 C10 C11 115.4(8) no
H10A C10 H10B 108.0(10) no
C11 C10 H10B 108.8(9) no
C11 C10 H10A 108.2(9) no
C10 C11 O3 117.7(9) no
C10 C11 C12 120.6(9) no
C12 C11 O3 121.7(9) no
C11 C12 C34 116.7(9) no
C11 C12 C13 120.2(9) no
C13 C12 C34 123.0(10) no
C12 C13 H13 116.0(10) no
C12 C13 C14 128.8(9) no
C14 C13 H13 115.0(10) no
C13 C14 H14B 110.0(10) no
C13 C14 H14A 109.0(10) no
C13 C14 C15 111.3(8) no
H14A C14 H14B 108.0(10) no
C15 C14 H14B 108.0(10) no
C15 C14 H14A 110.0(10) no
C14 C15 H15 107.0(10) no
C14 C15 O4 112.0(7) no
C14 C15 C16 111.1(8) no
O4 C15 H15 109.0(10) no
C16 C15 H15 107.7(9) no
C16 C15 O4 109.1(7) no
C15 C16 H16 115.7(9) no
C15 C16 C17 128.1(8) no
C17 C16 H16 116.2(9) no
C16 C17 H17 116.4(8) no
C16 C17 C18 127.7(8) no
C18 C17 H17 115.9(8) no
C17 C18 H18 106.7(8) no
C17 C18 C35 109.8(7) no
C17 C18 C19 112.5(6) no
C35 C18 H18 108.0(9) no
C19 C18 H18 107.9(9) no
C19 C18 C35 111.6(7) no
C18 C19 H19 107.2(8) no
C18 C19 O5 109.9(6) no
C18 C19 C20 112.6(6) no
O5 C19 H19 107.2(8) no
C20 C19 H19 107.5(9) no
C20 C19 O5 112.1(6) no
C19 C20 H20 107.7(8) no
C19 C20 C36 113.6(7) no
C19 C20 C21 112.4(6) no
C36 C20 H20 108.7(8) no
C21 C20 H20 106.7(8) no
C21 C20 C36 107.6(6) no
C20 C21 H21 115.0(9) no
C20 C21 C22 130.2(7) no
C22 C21 H21 114.8(9) no
C21 C22 C37 124.6(7) no
C21 C22 C23 120.8(7) no
C23 C22 C37 114.4(7) no
C22 C23 O6 121.8(7) no
C22 C23 C24 119.6(7) no
C24 C23 O6 118.5(7) no
C23 C24 C31A 121.8(7) no
C23 C24 C25 118.2(8) no
C25 C24 C31A 119.7(8) no
C24 C25 O7 118.5(8) no
C24 C25 C26 121.8(9) no
C26 C25 O7 119.3(8) no
C25 C26 C38 120.7(9) no
C25 C26 C27 118.1(8) no
C27 C26 C38 121.3(8) no
C26 C27 H27 120.0(10) no
C26 C27 C27A 121.2(8) no
C27A C27 H27 119.0(10) no
C27 C27A C31A 118.7(8) no
C27 C27A C28 119.5(7) no
C28 C27A C31A 121.7(8) no
C27A C28 O8 120.0(8) no
C27A C28 C29 117.9(7) no
C29 C28 O8 122.0(9) no
C28 C29 N1 115.8(7) no
C28 C29 C30 121.4(8) no
C30 C29 N1 122.8(8) no
C29 C30 O10 120.7(8) no
C29 C30 C31 120.7(8) no
C31 C30 O10 118.2(7) no
C30 C31 O9 120.6(8) no
C30 C31 C31A 119.5(7) no
C31A C31 O9 119.9(8) no
C27A C31A C31 116.9(7) no
C24 C31A C31 122.7(7) no
C24 C31A C27A 120.3(8) no
C2 C32 H32C 108.9(9) no
C2 C32 H32B 110.0(10) no
C2 C32 H32A 110.0(10) no
H32B C32 H32C 109.0(10) no
H32A C32 H32C 109.0(10) no
H32A C32 H32B 109.0(10) no
C8 C33 H33C 110.0(10) no
C8 C33 H33B 110.0(10) no
C8 C33 H33A 109.0(10) no
H33B C33 H33C 109.0(10) no
H33A C33 H33C 109.0(10) no
H33A C33 H33B 109.0(10) no
C12 C34 H34C 109.0(10) no
C12 C34 H34B 108.0(10) no
C12 C34 H34A 111.0(10) no
H34B C34 H34C 109.0(10) no
H34A C34 H34C 109.0(10) no
H34A C34 H34B 109.0(10) no
C18 C35 H35C 109.0(10) no
C18 C35 H35B 110.0(10) no
C18 C35 H35A 110.0(10) no
H35B C35 H35C 109.0(10) no
H35A C35 H35C 109.0(10) no
H35A C35 H35B 109.0(10) no
C20 C36 H36C 110.0(10) no
C20 C36 H36B 109.0(9) no
C20 C36 H36A 109.0(10) no
H36B C36 H36C 109.0(10) no
H36A C36 H36C 109.0(10) no
H36A C36 H36B 109.0(10) no
C22 C37 H37C 108.1(9) no
C22 C37 H37B 110.7(9) no
C22 C37 H37A 109.6(9) no
H37B C37 H37C 109.0(10) no
H37A C37 H37C 109.0(10) no
H37A C37 H37B 109.0(10) no
C26 C38 H38C 110.0(10) no
C26 C38 H38B 110.0(10) no
C26 C38 H38A 108.0(10) no
H38B C38 H38C 109.0(10) no
H38A C38 H38C 109.0(10) no
H38A C38 H38B 109(2) no
H39B C39 H39C 109.0(10) no
H39A C39 H39C 109.0(10) no
H39A C39 H39B 109.0(10) no
N1 C39 H39C 109.0(10) no
N1 C39 H39B 110.0(10) no
N1 C39 H39A 110.0(10) no
H40B C40 H40C 109(2) no
H40A C40 H40C 109(2) no
H40A C40 H40B 109(2) no
O7 C40 H40C 110.0(10) no
O7 C40 H40B 110.0(10) no
O7 C40 H40A 109.0(10) no
H41B C41 H41C 109.0(10) no
H41A C41 H41C 109.0(10) no
H41A C41 H41B 109.0(10) no
O10 C41 H41C 109.0(10) no
O10 C41 H41B 110.4(9) no
O10 C41 H41A 109.3(9) no
C29 N1 C39 116.9(8) no
C1 N1 C39 118.3(9) no
C1 N1 C29 124.7(7) no
C25 O7 C40 117.5(8) no
C30 O10 C41 118.0(6) no

loop_
_geom_bond_atom_site_label_1
_geom_bond_atom_site_label_2
_geom_bond_distance
_geom_bond_publ_flag
C1 C2 1.560(10) no
C1 N1 1.320(10) no
C1 O1 1.240(10) no
C2 C3 1.350(10) no
C2 C32 1.490(10) no
C3 C4 1.440(10) no
C3 H3 0.960(10) no
C4 C5 1.320(10) no
C4 H4 0.960(10) no
C5 C6 1.420(10) no
C5 H5 0.960(10) no
C6 C7 1.320(10) no
C6 H6 0.960(10) no
C7 C8 1.480(10) no
C7 H7 0.960(10) no
C8 C9 1.530(10) no
C8 C33 1.540(10) no
C8 H8 0.960(10) no
C9 C10 1.500(10) no
C9 O2 1.420(10) no
C9 H9 0.960(10) no
C10 C11 1.520(10) no
C10 H10A 0.960(10) no
C10 H10B 0.960(10) no
C11 C12 1.480(10) no
C11 O3 1.230(10) no
C12 C13 1.320(10) no
C12 C34 1.520(10) no
C13 C14 1.480(10) no
C13 H13 0.960(10) no
C14 C15 1.540(10) no
C14 H14A 0.960(10) no
C14 H14B 0.960(10) no
C15 C16 1.510(10) no
C15 O4 1.420(10) no
C15 H15 0.960(10) no
C16 C17 1.290(10) no
C16 H16 0.960(10) no
C17 C18 1.500(10) no
C17 H17 0.960(10) no
C18 C19 1.510(10) no
C18 C35 1.540(10) no
C18 H18 0.960(10) no
C19 C20 1.500(10) no
C19 O5 1.444(9) no
C19 H19 0.960(10) no
C20 C21 1.470(10) no
C20 C36 1.540(10) no
C20 H20 0.960(10) no
C21 C22 1.330(10) no
C21 H21 0.960(10) no
C22 C23 1.480(10) no
C22 C37 1.500(10) no
C23 C24 1.510(10) no
C23 O6 1.210(10) no
C24 C25 1.380(10) no
C24 C31A 1.390(10) no
C25 C26 1.390(10) no
C25 O7 1.360(10) no
C26 C27 1.410(10) no
C26 C38 1.530(10) no
C27 C27A 1.390(10) no
C27 H27 0.960(10) no
C27A C28 1.490(10) no
C27A C31A 1.410(10) no
C28 C29 1.470(10) no
C28 O8 1.200(10) no
C29 C30 1.340(10) no
C29 N1 1.410(10) no
C30 C31 1.490(10) no
C30 O10 1.350(10) no
C31 C31A 1.490(10) no
C31 O9 1.230(10) no
C32 H32A 0.960(10) no
C32 H32B 0.960(10) no
C32 H32C 0.960(10) no
C33 H33A 0.960(10) no
C33 H33B 0.960(10) no
C33 H33C 0.960(10) no
C34 H34A 0.960(10) no
C34 H34B 0.960(10) no
C34 H34C 0.960(10) no
C35 H35A 0.960(10) no
C35 H35B 0.960(10) no
C35 H35C 0.960(10) no
C36 H36A 0.960(10) no
C36 H36B 0.960(10) no
C36 H36C 0.960(10) no
C37 H37A 0.960(10) no
C37 H37B 0.960(10) no
C37 H37C 0.960(10) no
C38 H38A 0.960(10) no
C38 H38B 0.960(10) no
C38 H38C 0.960(10) no
C39 N1 1.490(10) no
C39 H39A 0.960(10) no
C39 H39B 0.960(10) no
C39 H39C 0.960(10) no
C40 O7 1.360(10) no
C40 H40A 0.960(10) no
C40 H40B 0.960(10) no
C40 H40C 0.960(10) no
C41 O10 1.440(10) no
C41 H41A 0.960(10) no
C41 H41B 0.960(10) no
C41 H41C 0.960(10) no
C1Me O1Me 1.370(10) no

loop_
_geom_contact_atom_site_label_1
_geom_contact_atom_site_label_2
_geom_contact_distance
_geom_contact_site_symmetry_2
_geom_contact_publ_flag
C1 C4 2.976(14) . no
C1 C32 2.622(13) . no
C1 H4 2.649(14) . no
C1 H32B 2.831(13) . no
C1 H32C 2.819(14) . no
C2 C4 2.502(13) . no
C2 C29 2.861(13) . no
C2 H4 2.721(13) . no
C3 H6 2.754(13) . no
C3 H32A 2.553(13) . no
C3 H41B 2.832(13) . no
C4 H6 2.695(13) . no
C5 H3 2.632(14) . no
C5 H7 2.579(14) . no
C6 C8 2.514(13) . no
C6 H3 2.717(13) . no
C6 H8 2.583(13) . no
C7 C10 2.924(13) . no
C7 H5 2.606(14) . no
C7 H9 2.678(13) . no
C7 H33A 2.636(14) . no
C7 H33C 2.692(14) . no
C8 C10 2.501(13) . no
C8 H6 2.673(13) . no
C8 H10A 2.584(13) . no
C8 H10B 2.733(14) . no
C9 C11 2.561(14) . no
C9 C33 2.539(14) . no
C9 O3 2.779(11) . no
C9 H7 2.744(14) . no
C9 H33B 2.722(14) . no
C9 H33C 2.744(14) . no
C10 C12 2.608(13) . no
C10 C13 2.944(15) . no
C10 H8 2.671(13) . no
C10 H13 2.509(15) . no
C11 C34 2.548(15) . no
C11 H9 2.668(16) . no
C11 H13 2.517(17) . no
C11 H34B 2.749(14) . no
C11 H34C 2.750(15) . no
C12 C14 2.528(16) . no
C12 H10A 2.917(13) . no
C12 H10B 2.719(12) . no
C12 H14A 2.628(16) . no
C13 H10A 2.988(15) . no
C13 H10B 2.780(14) . no
C13 H15 2.619(16) . no
C13 H34A 2.581(14) . no
C14 C16 2.513(12) . no
C14 H16 2.810(13) . no
C14 H34A 2.658(15) . no
C15 C17 2.514(11) . no
C15 H13 2.770(16) . no
C15 H17 2.664(11) . no
C16 C18 2.500(11) . no
C16 H13 2.765(15) . no
C16 H14B 2.666(13) . no
C16 H18 2.563(11) . no
C17 C19 2.503(10) . no
C17 O5 2.931(9) . no
C17 H15 2.595(11) . no
C17 H20 2.651(11) . no
C17 H35A 2.630(12) . no
C17 H35C 2.708(12) . no
C18 C20 2.510(11) . no
C18 H16 2.647(11) . no
C18 H20 2.623(11) . no
C19 C35 2.524(13) . no
C19 C36 2.544(12) . no
C19 H17 2.768(10) . no
C19 H21 2.694(11) . no
C19 H35B 2.714(13) . no
C19 H35C 2.711(13) . no
C19 H36B 2.739(12) . no
C19 H36C 2.753(12) . no
C20 C22 2.540(11) . no
C20 H18 2.631(11) . no
C20 H37A 2.721(11) . no
C21 C24 2.933(11) . no
C21 C37 2.508(11) . no
C21 H18 2.646(12) . no
C21 H19 2.593(12) . no
C21 H36A 2.568(12) . no
C21 H36C 2.665(12) . no
C21 H37A 2.587(11) . no
C22 C24 2.592(11) . no
C22 H20 2.609(11) . no
C23 C31 2.997(12) . no
C23 C31A 2.540(12) . no
C23 C37 2.511(11) . no
C23 O7 2.759(11) . no
C23 O9 2.663(11) . no
C23 H21 2.526(12) . no
C23 H37B 2.720(12) . no
C23 H37C 2.704(11) . no
C23 H40C 2.987(15) . no
C24 C27 2.782(12) . no
C24 C31 2.527(12) . no
C24 O9 2.861(10) . no
C25 C27A 2.786(14) . no
C25 C38 2.537(13) . no
C25 H38A 2.550(14) . no
C25 H40B 2.565(16) . no
C25 H40C 2.562(16) . no
C26 C31A 2.798(12) . no
C26 H40B 2.954(16) . no
C27 C38 2.564(15) . no
C27 O8 2.787(12) . no
C27 H38B 2.816(14) . no
C27 H38C 2.813(15) . no
C27A C29 2.536(13) . no
C27A C30 2.876(12) . no
C28 C31 2.870(12) . no
C28 C31A 2.536(12) . no
C28 H27 2.631(13) . no
C28 H32C 2.565(13) . no
C28 H39C 2.893(13) . no
C29 C31A 2.928(13) . no
C29 H39B 2.701(13) . no
C29 H39C 2.684(12) . no
C30 C31A 2.575(13) . no
C30 H41B 2.644(13) . no
C30 H41C 2.620(12) . no
C31 C41 2.954(13) . no
C31 H41C 2.658(12) . no
C32 H3 2.599(13) . no
C33 O2 2.911(12) . no
C33 H7 2.826(14) . no
C33 H9 2.716(14) . no
C34 O3 2.834(13) . no
C34 H14A 2.660(16) . no
C35 O5 2.956(11) . no
C35 H17 2.791(12) . no
C35 H19 2.628(12) . no
C35 H41B 2.975(14) . no
C36 O5 2.889(11) . no
C36 H19 2.776(12) . no
C36 H21 2.758(12) . no
C37 O6 2.776(11) . no
C37 H20 2.702(11) . no
C38 O7 2.839(12) . no
C38 H27 2.722(16) . no
C38 H40B 2.821(16) . no
C39 O1 2.696(13) . no
C40 H38A 2.684(15) . no
C41 O9 2.859(12) . no
N1 O8 2.730(11) . no
N1 O10 2.793(9) . no
N1 H32C 2.923(11) . no
O1 O1W 2.829(13) . yes
O1 O4 3.032(10) 3 yes
O1 H4 2.537(12) . no
O2 O1Me 2.780(11) . yes
O2 O5 2.814(8) 3_665 yes
O2 H8 2.619(12) . no
O2 H10B 2.549(12) . no
O2 H33B 2.589(12) . no
O3 H9 2.512(12) . no
O3 H10A 2.879(11) . no
O3 H34B 2.721(13) . no
O3 H34C 2.849(13) . no
O4 O1Me 2.759(11) 3_645 yes
O4 H14A 2.616(13) . no
O4 H14B 2.683(13) . no
O4 H16 2.656(10) . no
O5 H17 2.691(9) . no
O5 H20 2.707(9) . no
O5 H35C 2.637(11) . no
O5 H36B 2.581(11) . no
O6 H37B 2.662(11) . no
O6 H37C 2.794(10) . no
O6 H40C 2.601(13) . no
O7 O1W 3.002(14) 2_556 yes
O8 H39C 2.565(12) . no
O9 O10 2.765(9) . no
O1Me H8 2.974(12) . no
H3 H4 2.875(13) . no
H3 H35B 2.819(13) . no
H3 H41B 2.975(13) . no
H5 H6 2.853(13) . no
H6 H7 2.769(13) . no
H6 H35A 2.678(13) . no
H7 H8 2.828(13) . no
H7 H9 2.584(13) . no
H7 H10A 2.687(13) . no
H7 H33C 2.700(14) . no
H8 H9 2.789(14) . no
H8 H10A 2.810(13) . no
H8 H10B 2.553(13) . no
H8 H33C 2.826(14) . no
H9 H10B 2.766(14) . no
H9 H33B 2.997(14) . no
H9 H33C 2.572(14) . no
H13 H14A 2.833(15) . no
H13 H15 2.954(16) . no
H14B H15 2.806(15) . no
H14B H16 2.619(12) . no
H15 H16 2.841(13) . no
H16 H17 2.745(11) . no
H16 H37A 2.909(12) . no
H16 H37C 2.801(13) . no
H16 H41C 2.786(12) . no
H17 H18 2.826(11) . no
H17 H20 2.954(11) . no
H17 H35C 2.675(12) . no
H18 H20 2.791(11) . no
H18 H21 2.883(11) . no
H18 H35C 2.818(13) . no
H18 H41B 2.740(13) . no
H18 H41C 2.700(12) . no
H19 H20 2.768(11) . no
H19 H35C 2.891(12) . no
H19 H36C 2.646(12) . no
H20 H21 2.797(10) . no
H20 H36C 2.833(12) . no
H21 H36A 2.993(12) . no
H21 H36C 2.648(12) . no
H27 H38B 2.793(16) . no
H27 H38C 2.759(15) . no
H35B H41B 2.878(13) . no
H38C H40B 2.989(15) . no

loop_
_geom_torsion_atom_site_label_1
_geom_torsion_atom_site_label_2
_geom_torsion_atom_site_label_3
_geom_torsion_atom_site_label_4
_geom_torsion
C28 C29 N1 C1 -106.0(10)
C29 N1 C1 C2 -2.0(10)
N1 C1 C2 C3 122.0(10)
C1 C2 C3 C4 -2.0(10)
C2 C3 C4 C5 -176.0(10)
C3 C4 C5 C6 1(2)
C4 C5 C6 C7 -177.0(10)
C5 C6 C7 C8 -176.0(10)
C6 C7 C8 C9 124.0(10)
C7 C8 C9 C10 -56.0(10)
C8 C9 C10 C11 168.0(10)
C9 C10 C11 C12 162.0(10)
C10 C11 C12 C13 17.0(10)
C11 C12 C13 C14 180.0(10)
C12 C13 C14 C15 118.0(10)
C13 C14 C15 C16 64.0(10)
C14 C15 C16 C17 -115.0(10)
C15 C16 C17 C18 177.0(10)
C16 C17 C18 C19 121.0(10)
C17 C18 C19 C20 -65.0(10)
C18 C19 C20 C21 -65.0(10)
C19 C20 C21 C22 124.0(10)
C20 C21 C22 C23 175.0(10)
C21 C22 C23 C24 14.0(10)
C22 C23 C24 C25 -101.0(10)
